data_7242327
loop_
_publ_author_name
'Wang, Xiu-Li'
'Cui, Zi-Wei'
'Lin, Hong-Yan'
'Chang, Zhi-Han'

_publ_section_title
;
 The rational design of four multifunctional octamolybdate-based complexes
 for detecting different ions and removing organic dyes from aqueous
 solution
;
_journal_issue 10
_journal_name_full CrystEngComm
_journal_page_first 2113
_journal_page_last 2121
_journal_paper_doi 10.1039/D1CE00009H
_journal_volume 23
_journal_year 2021
_chemical_formula_moiety 'Mo8 O26, C16 H24 Cu N6 O4, 4(H2 O)'
_chemical_formula_sum 'C16 H32 Cu Mo8 N6 O34'
_chemical_formula_weight 1683.53
_space_group_crystal_system triclinic
_space_group_IT_number 2
_space_group_name_Hall '-P 1'
_space_group_name_H-M_alt 'P -1'
_atom_sites_solution_hydrogens mixed
_atom_sites_solution_primary dual
_audit_creation_date 2020-09-15
_audit_creation_method
;
Olex2 1.3-alpha
(compiled 2020.09.11 svn.r3730fd0d for OlexSys, GUI svn.r6159)
;
_audit_update_record
;
2020-11-29 deposited with the CCDC.	2021-01-28 downloaded from the CCDC.
;
_cell_angle_alpha 104.3820(10)
_cell_angle_beta 92.5030(10)
_cell_angle_gamma 96.4920(10)
_cell_formula_units_Z 1
_cell_length_a 8.5646(4)
_cell_length_b 10.2203(5)
_cell_length_c 12.2734(6)
_cell_measurement_reflns_used 2894
_cell_measurement_temperature 273.15
_cell_measurement_theta_max 25.127
_cell_measurement_theta_min 1.628
_cell_volume 1031.11(9)
_computing_cell_refinement 'SAINT+ Ver. 2016.5-0 (Bruker-AXS, 2016)'
_computing_data_collection 'APEX3 Ver. 2016.5-0 (Bruker-AXS, 2016)'
_computing_data_reduction 'SAINT+ Ver. 2016.5-0 (Bruker-AXS, 2016)'
_computing_molecular_graphics 'OLEX2 (Dolomanov et al., 2009)'
_computing_publication_material 'OLEX2 (Dolomanov et al., 2009)'
_computing_structure_refinement 'XL (Sheldrick, 2015b)'
_computing_structure_solution 'XT (Sheldrick, 2015a)'
_diffrn_ambient_temperature 273.15
_diffrn_detector 'charge-coupled device (CCD) area detector'
_diffrn_detector_area_resol_mean 7.9
_diffrn_detector_type 'Bruker APEX II'
_diffrn_measured_fraction_theta_full 0.999
_diffrn_measured_fraction_theta_max 0.992
_diffrn_measurement_device 'three-circle diffractometer'
_diffrn_measurement_device_type 'Bruker APEX II Quazar'
_diffrn_measurement_method '0.5\% \w and 0.5\% \f scans'
_diffrn_radiation_collimation 'focusing mirrors'
_diffrn_radiation_detector 'Bruker APEX II'
_diffrn_radiation_monochromator 'mirror optics'
_diffrn_radiation_probe x-ray
_diffrn_radiation_type 'Mo K\a'
_diffrn_radiation_wavelength 0.71073
_diffrn_radiation_xray_symbol K-L~3~
_diffrn_reflns_av_R_equivalents 0.0161
_diffrn_reflns_av_unetI/netI 0.0328
_diffrn_reflns_Laue_measured_fraction_full 0.999
_diffrn_reflns_Laue_measured_fraction_max 0.992
_diffrn_reflns_limit_h_max 11
_diffrn_reflns_limit_h_min -10
_diffrn_reflns_limit_k_max 13
_diffrn_reflns_limit_k_min -13
_diffrn_reflns_limit_l_max 16
_diffrn_reflns_limit_l_min -13
_diffrn_reflns_number 7698
_diffrn_reflns_point_group_measured_fraction_full 0.999
_diffrn_reflns_point_group_measured_fraction_max 0.992
_diffrn_reflns_theta_full 25.242
_diffrn_reflns_theta_max 28.344
_diffrn_reflns_theta_min 1.718
_diffrn_source 'microfocus sealed X-ray tube'
_diffrn_source_current 30.0
_diffrn_source_power 1.2
_diffrn_source_type 'Incoatec I\ms'
_diffrn_source_voltage 40.0
_diffrn_standards_number 0
_exptl_absorpt_coefficient_mu 2.968
_exptl_absorpt_correction_T_max 0.87
_exptl_absorpt_correction_T_min 0.86
_exptl_absorpt_correction_type multi-scan
_exptl_absorpt_process_details
;
SADABS-2016/2 (Krause et al., 2015) was used for absorption correction.
;
_exptl_crystal_colour green
_exptl_crystal_colour_primary green
_exptl_crystal_density_diffrn 2.711
_exptl_crystal_density_method 'not measured'
_exptl_crystal_description block
_exptl_crystal_F_000 807
_exptl_crystal_size_max 0.24
_exptl_crystal_size_mid 0.22
_exptl_crystal_size_min 0.2
_refine_diff_density_max 2.018
_refine_diff_density_min -0.936
_refine_diff_density_rms 0.129
_refine_ls_extinction_method none
_refine_ls_goodness_of_fit_ref 1.020
_refine_ls_hydrogen_treatment constr
_refine_ls_matrix_type full
_refine_ls_number_parameters 305
_refine_ls_number_reflns 5122
_refine_ls_number_restraints 1
_refine_ls_restrained_S_all 1.020
_refine_ls_R_factor_all 0.0403
_refine_ls_R_factor_gt 0.0299
_refine_ls_shift/su_max 0.001
_refine_ls_shift/su_mean 0.000
_refine_ls_structure_factor_coef Fsqd
_refine_ls_weighting_details 'w=1/[\s^2^(Fo^2^)+(0.0236P)^2^+2.0777P] where P=(Fo^2^+2Fc^2^)/3'
_refine_ls_weighting_scheme calc
_refine_ls_wR_factor_gt 0.0619
_refine_ls_wR_factor_ref 0.0667
_reflns_Friedel_coverage 0.000
_reflns_number_gt 4146
_reflns_number_total 5122
_reflns_threshold_expression 'I > 2\s(I)'
_cod_data_source_file d1ce00009h2.cif
_cod_data_source_block 4
_cod_depositor_comments 'Adding full bibliography for 7242324--7242327.cif.'
_cod_database_code 7242327
_shelx_shelxl_version_number 2018/3
_shelx_space_group_comment
;
The symmetry employed for this shelxl refinement is uniquely defined
by the following loop, which should always be used as a source of
symmetry information in preference to the above space-group names.
They are only intended as comments.
;
_olex2_refinement_description
;
1. Fixed Uiso
 At 1.2 times of:
  All C(H) groups, All C(H,H) groups, All N(H) groups
 At 1.5 times of:
  All C(H,H,H) groups, All O(H,H) groups
2. Restrained distances
 Cu1-H1WA \\sim Cu1-H1WB
 with sigma of 0.02
3.a Free rotating group:
 O1W(H1WA,H1WB), O3W(H3WA,H3WB), O2W(H2WA,H2WB)
3.b Secondary CH2 refined with riding coordinates:
 C6(H6A,H6B), C8(H8A,H8B)
3.c Aromatic/amide H refined with riding coordinates:
 N3(H3), C2(H2), C5(H5)
3.d Idealised Me refined as rotating group:
 C7(H7A,H7B,H7C)
;
_olex2_submission_special_instructions 'No special instructions were received'

loop_
_space_group_symop_operation_xyz
'x, y, z'
'-x, -y, -z'

loop_
_atom_site_label
_atom_site_type_symbol
_atom_site_fract_x
_atom_site_fract_y
_atom_site_fract_z
_atom_site_U_iso_or_equiv
_atom_site_adp_type
_atom_site_occupancy
_atom_site_site_symmetry_order
_atom_site_calc_flag
_atom_site_refinement_flags_posn
_atom_site_refinement_flags_adp
_atom_site_refinement_flags_occupancy
_atom_site_disorder_assembly
_atom_site_disorder_group
Mo1 Mo 0.62064(3) 0.42093(3) 0.39201(3) 0.01433(7) Uani 1 1 d . . . . .
Mo2 Mo 0.79283(4) 0.59621(3) 0.62999(3) 0.01784(8) Uani 1 1 d . . . . .
Mo3 Mo 0.58863(4) 0.40347(3) 0.75939(3) 0.01975(8) Uani 1 1 d . . . . .
Mo4 Mo 0.41242(4) 0.22943(3) 0.51934(3) 0.01835(8) Uani 1 1 d . . . . .
Cu1 Cu 1.000000 1.000000 1.000000 0.03048(18) Uani 1 2 d DS . P . .
O7 O 0.4303(3) 0.2923(2) 0.3784(2) 0.0179(5) Uani 1 1 d . . . . .
O2 O 0.7417(3) 0.5948(3) 0.4699(2) 0.0172(5) Uani 1 1 d . . . . .
O3 O 0.5786(3) 0.4351(2) 0.5685(2) 0.0167(5) Uani 1 1 d . . . . .
O4 O 0.4112(3) 0.2806(3) 0.6790(2) 0.0222(6) Uani 1 1 d . . . . .
O5 O 0.7594(3) 0.3140(3) 0.3786(2) 0.0241(6) Uani 1 1 d . . . . .
O6 O 0.5952(3) 0.4540(3) 0.2599(2) 0.0220(6) Uani 1 1 d . . . . .
O1 O 0.9535(3) 0.8445(3) 1.0664(3) 0.0321(7) Uani 1 1 d . . . . .
O8 O 0.7163(3) 0.5725(3) 0.7682(2) 0.0233(6) Uani 1 1 d . . . . .
O9 O 0.5673(3) 0.1381(3) 0.5038(2) 0.0279(6) Uani 1 1 d . . . . .
O10 O 0.9250(3) 0.4823(3) 0.6091(2) 0.0281(6) Uani 1 1 d . . . . .
O11 O 0.5505(3) 0.4185(3) 0.8968(2) 0.0319(7) Uani 1 1 d . . . . .
O12 O 0.9021(3) 0.7532(3) 0.6746(3) 0.0297(7) Uani 1 1 d . . . . .
O13 O 0.2489(3) 0.1133(3) 0.4828(3) 0.0315(7) Uani 1 1 d . . . . .
O14 O 0.7297(3) 0.2971(3) 0.7354(3) 0.0309(7) Uani 1 1 d . . . . .
N1 N 0.7845(4) 0.9365(3) 0.9273(3) 0.0231(7) Uani 1 1 d . . . . .
N2 N 0.4668(4) 0.8527(3) 0.8750(3) 0.0236(7) Uani 1 1 d . . . . .
N3 N 0.7782(4) 0.6617(4) 1.0582(3) 0.0265(8) Uani 1 1 d . . . . .
H3 H 0.684117 0.621657 1.036704 0.032 Uiso 1 1 calc R U . . .
O1W O 1.1240(4) 0.8550(5) 0.8569(3) 0.0598(12) Uani 1 1 d G . . . .
H1WA H 1.083070 0.807331 0.793019 0.090 Uiso 1 1 d DG U . . .
H1WB H 1.218316 0.836723 0.859044 0.090 Uiso 1 1 d DG U . . .
C1 C 0.7126(4) 0.8320(4) 0.9627(3) 0.0194(8) Uani 1 1 d . . . . .
C2 C 0.5520(4) 0.7919(4) 0.9365(3) 0.0221(8) Uani 1 1 d . . . . .
H2 H 0.502756 0.720924 0.962560 0.026 Uiso 1 1 calc R U . . .
C3 C 0.8202(5) 0.7764(4) 1.0329(3) 0.0225(8) Uani 1 1 d . . . . .
C4 C 0.5414(5) 0.9507(4) 0.8344(3) 0.0234(8) Uani 1 1 d . . . . .
C5 C 0.7031(5) 0.9931(4) 0.8630(3) 0.0266(9) Uani 1 1 d . . . . .
H5 H 0.753283 1.062723 0.835641 0.032 Uiso 1 1 calc R U . . .
C6 C 0.9481(5) 0.4783(5) 1.0426(4) 0.0339(10) Uani 1 1 d . . . . .
H6A H 1.008979 0.433482 1.087612 0.041 Uiso 1 1 calc R U . . .
H6B H 0.861135 0.412423 1.002422 0.041 Uiso 1 1 calc R U . . .
C7 C 0.4496(5) 1.0155(5) 0.7611(4) 0.0335(10) Uani 1 1 d . . . . .
H7A H 0.366255 0.949863 0.717988 0.050 Uiso 1 1 calc R U . . .
H7B H 0.517893 1.047859 0.710773 0.050 Uiso 1 1 calc R U . . .
H7C H 0.405386 1.090657 0.807177 0.050 Uiso 1 1 calc R U . . .
C8 C 0.8819(5) 0.5962(5) 1.1213(4) 0.0318(10) Uani 1 1 d . . . . .
H8A H 0.822927 0.562495 1.176589 0.038 Uiso 1 1 calc R U . . .
H8B H 0.968153 0.662958 1.161342 0.038 Uiso 1 1 calc R U . . .
O3W O 0.9133(5) 0.1849(5) 0.5372(4) 0.0599(11) Uani 1 1 d G . . . .
H3WA H 0.816488 0.152673 0.524291 0.090 Uiso 1 1 d G U . . .
H3WB H 0.945753 0.182415 0.472356 0.090 Uiso 1 1 d G U . . .
O2W O 0.9534(11) -0.0425(8) 0.3220(4) 0.139(3) Uani 1 1 d G . . . .
H2WA H 1.011266 -0.086927 0.353482 0.208 Uiso 1 1 d G U . . .
H2WB H 0.983827 -0.053827 0.255642 0.208 Uiso 1 1 d G U . . .

loop_
_atom_site_aniso_label
_atom_site_aniso_U_11
_atom_site_aniso_U_22
_atom_site_aniso_U_33
_atom_site_aniso_U_23
_atom_site_aniso_U_13
_atom_site_aniso_U_12
Mo1 0.01274(14) 0.01362(15) 0.01678(15) 0.00343(12) 0.00269(11) 0.00269(11)
Mo2 0.01338(15) 0.01952(17) 0.02052(16) 0.00626(13) -0.00080(12) -0.00008(12)
Mo3 0.01886(16) 0.02286(17) 0.01928(16) 0.00848(13) 0.00187(13) 0.00292(13)
Mo4 0.01797(16) 0.01340(15) 0.02431(17) 0.00681(12) -0.00011(13) 0.00090(12)
Cu1 0.0194(4) 0.0347(4) 0.0400(4) 0.0218(3) -0.0079(3) -0.0088(3)
O7 0.0168(13) 0.0153(13) 0.0203(13) 0.0030(10) 0.0011(10) 0.0007(10)
O2 0.0143(12) 0.0169(13) 0.0213(13) 0.0064(10) 0.0035(10) 0.0014(10)
O3 0.0147(12) 0.0156(13) 0.0205(13) 0.0053(10) 0.0034(10) 0.0027(10)
O4 0.0211(14) 0.0226(14) 0.0265(14) 0.0134(11) 0.0031(11) 0.0015(11)
O5 0.0199(14) 0.0204(14) 0.0317(15) 0.0038(12) 0.0034(12) 0.0078(11)
O6 0.0222(14) 0.0234(14) 0.0207(14) 0.0064(11) 0.0033(11) 0.0027(11)
O1 0.0217(15) 0.0335(17) 0.0435(19) 0.0213(14) -0.0103(13) -0.0071(13)
O8 0.0238(14) 0.0250(15) 0.0196(14) 0.0043(11) -0.0005(11) 0.0005(11)
O9 0.0266(15) 0.0208(15) 0.0371(17) 0.0075(12) 0.0011(13) 0.0069(12)
O10 0.0228(15) 0.0305(16) 0.0339(16) 0.0115(13) 0.0038(12) 0.0072(12)
O11 0.0286(16) 0.0437(19) 0.0255(15) 0.0135(14) 0.0039(13) 0.0028(14)
O12 0.0252(15) 0.0263(16) 0.0350(17) 0.0078(13) -0.0061(13) -0.0041(12)
O13 0.0263(16) 0.0214(15) 0.0467(19) 0.0116(13) -0.0029(14) -0.0022(12)
O14 0.0260(15) 0.0314(17) 0.0375(17) 0.0109(13) 0.0030(13) 0.0080(13)
N1 0.0174(16) 0.0264(18) 0.0240(17) 0.0056(14) 0.0003(13) -0.0015(13)
N2 0.0195(16) 0.0224(17) 0.0274(18) 0.0043(14) -0.0018(14) 0.0023(13)
N3 0.0212(17) 0.0268(19) 0.035(2) 0.0145(15) 0.0008(15) 0.0024(14)
O1W 0.033(2) 0.086(3) 0.042(2) -0.020(2) -0.0091(17) 0.015(2)
C1 0.0182(18) 0.0199(19) 0.0191(18) 0.0038(15) 0.0006(15) 0.0006(15)
C2 0.0192(19) 0.022(2) 0.025(2) 0.0060(16) 0.0018(15) 0.0006(15)
C3 0.0209(19) 0.025(2) 0.0222(19) 0.0081(16) 0.0025(15) 0.0010(16)
C4 0.029(2) 0.0178(19) 0.0218(19) 0.0026(15) -0.0009(16) 0.0030(16)
C5 0.027(2) 0.026(2) 0.029(2) 0.0141(17) -0.0012(17) -0.0016(17)
C6 0.029(2) 0.033(2) 0.048(3) 0.025(2) 0.004(2) 0.0096(19)
C7 0.038(3) 0.027(2) 0.036(2) 0.0106(19) -0.007(2) 0.0063(19)
C8 0.029(2) 0.034(2) 0.040(3) 0.022(2) 0.0033(19) 0.0079(19)
O3W 0.054(3) 0.064(3) 0.068(3) 0.023(2) 0.013(2) 0.018(2)
O2W 0.246(9) 0.137(6) 0.052(3) 0.026(4) -0.018(4) 0.110(6)

loop_
_atom_type_symbol
_atom_type_description
_atom_type_scat_dispersion_real
_atom_type_scat_dispersion_imag
_atom_type_scat_source
C C 0.0033 0.0016 'International Tables Vol C Tables 4.2.6.8 and 6.1.1.4'
H H 0.0000 0.0000 'International Tables Vol C Tables 4.2.6.8 and 6.1.1.4'
Cu Cu 0.3201 1.2651 'International Tables Vol C Tables 4.2.6.8 and 6.1.1.4'
Mo Mo -1.6832 0.6857 'International Tables Vol C Tables 4.2.6.8 and 6.1.1.4'
N N 0.0061 0.0033 'International Tables Vol C Tables 4.2.6.8 and 6.1.1.4'
O O 0.0106 0.0060 'International Tables Vol C Tables 4.2.6.8 and 6.1.1.4'

loop_
_geom_angle_atom_site_label_1
_geom_angle_atom_site_label_2
_geom_angle_atom_site_label_3
_geom_angle
_geom_angle_site_symmetry_1
_geom_angle_site_symmetry_3
_geom_angle_publ_flag
O7 Mo1 Mo2 123.41(7) . . ?
O7 Mo1 O2 148.61(10) . . ?
O7 Mo1 O3 77.13(9) . 2_666 ?
O7 Mo1 O3 78.16(10) . . ?
O2 Mo1 Mo2 35.70(7) . . ?
O2 Mo1 O3 77.27(10) . . ?
O2 Mo1 O3 77.90(9) . 2_666 ?
O3 Mo1 Mo2 45.27(6) . . ?
O3 Mo1 Mo2 85.93(6) 2_666 . ?
O3 Mo1 O3 75.13(10) . 2_666 ?
O5 Mo1 Mo2 90.21(9) . . ?
O5 Mo1 O7 100.50(12) . . ?
O5 Mo1 O2 102.08(12) . . ?
O5 Mo1 O3 173.23(11) . 2_666 ?
O5 Mo1 O3 98.21(12) . . ?
O5 Mo1 O6 105.28(13) . . ?
O6 Mo1 Mo2 133.35(9) . . ?
O6 Mo1 O7 97.12(11) . . ?
O6 Mo1 O2 97.65(11) . . ?
O6 Mo1 O3 156.51(11) . . ?
O6 Mo1 O3 81.38(11) . 2_666 ?
O7 Mo2 Mo1 79.20(6) 2_666 . ?
O2 Mo2 Mo1 34.87(7) . . ?
O2 Mo2 O7 71.67(9) . 2_666 ?
O2 Mo2 O3 74.08(9) . . ?
O3 Mo2 Mo1 42.71(6) . . ?
O3 Mo2 O7 71.63(9) . 2_666 ?
O8 Mo2 Mo1 120.64(8) . . ?
O8 Mo2 O7 83.76(10) . 2_666 ?
O8 Mo2 O2 147.29(11) . . ?
O8 Mo2 O3 77.93(10) . . ?
O10 Mo2 Mo1 86.12(10) . . ?
O10 Mo2 O7 164.64(12) . 2_666 ?
O10 Mo2 O2 98.66(12) . . ?
O10 Mo2 O3 94.49(12) . . ?
O10 Mo2 O8 100.09(13) . . ?
O10 Mo2 O12 105.72(14) . . ?
O12 Mo2 Mo1 134.14(10) . . ?
O12 Mo2 O7 87.92(12) . 2_666 ?
O12 Mo2 O2 99.30(12) . . ?
O12 Mo2 O3 159.54(12) . . ?
O12 Mo2 O8 101.07(13) . . ?
O4 Mo3 O3 74.28(9) . . ?
O4 Mo3 O6 76.62(11) . 2_666 ?
O6 Mo3 O3 69.89(9) 2_666 . ?
O8 Mo3 O3 73.89(10) . . ?
O8 Mo3 O4 144.10(11) . . ?
O8 Mo3 O6 77.21(11) . 2_666 ?
O11 Mo3 O3 160.88(12) . . ?
O11 Mo3 O4 102.71(13) . . ?
O11 Mo3 O6 91.01(12) . 2_666 ?
O11 Mo3 O8 101.88(13) . . ?
O14 Mo3 O3 94.22(12) . . ?
O14 Mo3 O4 99.17(13) . . ?
O14 Mo3 O6 164.10(12) . 2_666 ?
O14 Mo3 O8 99.30(13) . . ?
O14 Mo3 O11 104.89(15) . . ?
O7 Mo4 O2 71.93(9) . 2_666 ?
O7 Mo4 O3 73.80(9) . . ?
O2 Mo4 O3 71.85(9) 2_666 . ?
O4 Mo4 O7 146.61(11) . . ?
O4 Mo4 O2 83.34(10) . 2_666 ?
O4 Mo4 O3 77.43(10) . . ?
O9 Mo4 O7 97.05(12) . . ?
O9 Mo4 O2 162.27(11) . 2_666 ?
O9 Mo4 O3 91.97(11) . . ?
O9 Mo4 O4 100.55(13) . . ?
O13 Mo4 O7 100.55(13) . . ?
O13 Mo4 O2 90.22(12) . 2_666 ?
O13 Mo4 O3 162.05(12) . . ?
O13 Mo4 O4 101.64(13) . . ?
O13 Mo4 O9 105.73(14) . . ?
O1 Cu1 O1 180.0 2_777 . ?
O1 Cu1 N1 97.48(13) 2_777 . ?
O1 Cu1 N1 82.52(13) . . ?
O1 Cu1 N1 97.48(13) . 2_777 ?
O1 Cu1 N1 82.52(13) 2_777 2_777 ?
O1 Cu1 O1W 88.00(16) 2_777 2_777 ?
O1 Cu1 O1W 88.00(16) . . ?
O1 Cu1 O1W 92.00(16) . 2_777 ?
O1 Cu1 O1W 92.00(16) 2_777 . ?
N1 Cu1 N1 180.0(2) . 2_777 ?
N1 Cu1 O1W 85.44(13) 2_777 . ?
N1 Cu1 O1W 94.56(13) . . ?
N1 Cu1 O1W 85.44(13) . 2_777 ?
N1 Cu1 O1W 94.56(13) 2_777 2_777 ?
O1W Cu1 O1W 180.0 2_777 . ?
Mo1 O7 Mo2 109.90(11) . 2_666 ?
Mo1 O7 Mo4 109.92(12) . . ?
Mo4 O7 Mo2 103.60(10) . 2_666 ?
Mo1 O2 Mo2 109.43(12) . . ?
Mo1 O2 Mo4 110.23(11) . 2_666 ?
Mo2 O2 Mo4 104.35(11) . 2_666 ?
Mo1 O3 Mo1 104.86(10) . 2_666 ?
Mo1 O3 Mo2 92.02(9) . . ?
Mo1 O3 Mo3 92.05(8) 2_666 . ?
Mo1 O3 Mo3 163.06(12) . . ?
Mo1 O3 Mo4 91.33(9) . . ?
Mo2 O3 Mo1 98.35(9) . 2_666 ?
Mo2 O3 Mo3 86.33(8) . . ?
Mo2 O3 Mo4 162.94(12) . . ?
Mo4 O3 Mo1 96.94(9) . 2_666 ?
Mo4 O3 Mo3 85.61(8) . . ?
Mo4 O4 Mo3 116.36(13) . . ?
Mo1 O6 Mo3 116.68(13) . 2_666 ?
C3 O1 Cu1 113.8(3) . . ?
Mo2 O8 Mo3 115.92(13) . . ?
C1 N1 Cu1 112.4(3) . . ?
C5 N1 Cu1 128.0(3) . . ?
C5 N1 C1 119.0(3) . . ?
C2 N2 C4 118.1(3) . . ?
C3 N3 H3 118.0 . . ?
C3 N3 C8 124.0(4) . . ?
C8 N3 H3 118.0 . . ?
Cu1 O1W H1WA 127.7 . . ?
Cu1 O1W H1WB 127.7 . . ?
H1WA O1W H1WB 104.5 . . ?
N1 C1 C2 119.7(4) . . ?
N1 C1 C3 113.0(3) . . ?
C2 C1 C3 127.3(4) . . ?
N2 C2 C1 121.7(4) . . ?
N2 C2 H2 119.2 . . ?
C1 C2 H2 119.2 . . ?
O1 C3 N3 121.7(4) . . ?
O1 C3 C1 117.3(3) . . ?
N3 C3 C1 121.0(3) . . ?
N2 C4 C5 120.1(4) . . ?
N2 C4 C7 118.9(4) . . ?
C5 C4 C7 121.0(4) . . ?
N1 C5 C4 121.3(4) . . ?
N1 C5 H5 119.4 . . ?
C4 C5 H5 119.4 . . ?
C6 C6 H6A 108.8 2_767 . ?
C6 C6 H6B 108.8 2_767 . ?
C6 C6 C8 113.6(5) 2_767 . ?
H6A C6 H6B 107.7 . . ?
C8 C6 H6A 108.8 . . ?
C8 C6 H6B 108.8 . . ?
C4 C7 H7A 109.5 . . ?
C4 C7 H7B 109.5 . . ?
C4 C7 H7C 109.5 . . ?
H7A C7 H7B 109.5 . . ?
H7A C7 H7C 109.5 . . ?
H7B C7 H7C 109.5 . . ?
N3 C8 C6 111.3(4) . . ?
N3 C8 H8A 109.4 . . ?
N3 C8 H8B 109.4 . . ?
C6 C8 H8A 109.4 . . ?
C6 C8 H8B 109.4 . . ?
H8A C8 H8B 108.0 . . ?
H3WA O3W H3WB 104.5 . . ?
H2WA O2W H2WB 104.5 . . ?

loop_
_geom_bond_atom_site_label_1
_geom_bond_atom_site_label_2
_geom_bond_distance
_geom_bond_site_symmetry_2
_geom_bond_publ_flag
Mo1 Mo2 3.2160(5) . ?
Mo1 O7 1.948(2) . ?
Mo1 O2 1.950(2) . ?
Mo1 O3 2.183(2) . ?
Mo1 O3 2.366(2) 2_666 ?
Mo1 O5 1.690(3) . ?
Mo1 O6 1.746(3) . ?
Mo2 O7 2.344(3) 2_666 ?
Mo2 O2 1.990(3) . ?
Mo2 O3 2.286(2) . ?
Mo2 O8 1.905(3) . ?
Mo2 O10 1.696(3) . ?
Mo2 O12 1.712(3) . ?
Mo3 O3 2.443(2) . ?
Mo3 O4 1.918(3) . ?
Mo3 O6 2.305(3) 2_666 ?
Mo3 O8 1.914(3) . ?
Mo3 O11 1.705(3) . ?
Mo3 O14 1.702(3) . ?
Mo4 O7 1.996(3) . ?
Mo4 O2 2.328(3) 2_666 ?
Mo4 O3 2.329(2) . ?
Mo4 O4 1.899(3) . ?
Mo4 O9 1.697(3) . ?
Mo4 O13 1.696(3) . ?
Cu1 O1 1.969(3) . ?
Cu1 O1 1.969(3) 2_777 ?
Cu1 N1 1.980(3) . ?
Cu1 N1 1.981(3) 2_777 ?
Cu1 O1W 2.374(4) . ?
Cu1 O1W 2.374(4) 2_777 ?
O1 C3 1.262(5) . ?
N1 C1 1.347(5) . ?
N1 C5 1.309(5) . ?
N2 C2 1.333(5) . ?
N2 C4 1.338(5) . ?
N3 H3 0.8600 . ?
N3 C3 1.303(5) . ?
N3 C8 1.472(5) . ?
O1W H1WA 0.8500 . ?
O1W H1WB 0.8503 . ?
C1 C2 1.390(5) . ?
C1 C3 1.486(5) . ?
C2 H2 0.9300 . ?
C4 C5 1.406(6) . ?
C4 C7 1.490(6) . ?
C5 H5 0.9300 . ?
C6 C6 1.518(8) 2_767 ?
C6 H6A 0.9700 . ?
C6 H6B 0.9700 . ?
C6 C8 1.527(6) . ?
C7 H7A 0.9600 . ?
C7 H7B 0.9600 . ?
C7 H7C 0.9600 . ?
C8 H8A 0.9700 . ?
C8 H8B 0.9700 . ?
O3W H3WA 0.8496 . ?
O3W H3WB 0.8500 . ?
O2W H2WA 0.8498 . ?
O2W H2WB 0.8498 . ?

loop_
_geom_torsion_atom_site_label_1
_geom_torsion_atom_site_label_2
_geom_torsion_atom_site_label_3
_geom_torsion_atom_site_label_4
_geom_torsion
_geom_torsion_site_symmetry_1
_geom_torsion_site_symmetry_2
_geom_torsion_site_symmetry_3
_geom_torsion_site_symmetry_4
_geom_torsion_publ_flag
Mo2 Mo1 O6 Mo3 -75.31(16) . . . 2_666 ?
Cu1 O1 C3 N3 172.0(3) . . . . ?
Cu1 O1 C3 C1 -7.7(5) . . . . ?
Cu1 N1 C1 C2 168.1(3) . . . . ?
Cu1 N1 C1 C3 -9.0(4) . . . . ?
Cu1 N1 C5 C4 -168.1(3) . . . . ?
O7 Mo1 O6 Mo3 76.47(14) . . . 2_666 ?
O7 Mo4 O4 Mo3 -54.0(3) . . . . ?
O2 Mo1 O6 Mo3 -75.75(14) . . . 2_666 ?
O2 Mo4 O4 Mo3 -95.84(14) 2_666 . . . ?
O3 Mo1 O6 Mo3 -0.1(4) . . . 2_666 ?
O3 Mo1 O6 Mo3 0.70(12) 2_666 . . 2_666 ?
O3 Mo4 O4 Mo3 -23.02(13) . . . . ?
O5 Mo1 O6 Mo3 179.44(13) . . . 2_666 ?
O9 Mo4 O4 Mo3 66.66(17) . . . . ?
O13 Mo4 O4 Mo3 175.31(15) . . . . ?
N1 C1 C2 N2 1.3(6) . . . . ?
N1 C1 C3 O1 11.5(5) . . . . ?
N1 C1 C3 N3 -168.3(4) . . . . ?
N2 C4 C5 N1 1.4(6) . . . . ?
C1 N1 C5 C4 2.7(6) . . . . ?
C2 N2 C4 C5 -4.1(6) . . . . ?
C2 N2 C4 C7 177.2(4) . . . . ?
C2 C1 C3 O1 -165.4(4) . . . . ?
C2 C1 C3 N3 14.9(6) . . . . ?
C3 N3 C8 C6 -102.0(5) . . . . ?
C3 C1 C2 N2 178.0(4) . . . . ?
C4 N2 C2 C1 2.8(6) . . . . ?
C5 N1 C1 C2 -4.1(6) . . . . ?
C5 N1 C1 C3 178.8(4) . . . . ?
C6 C6 C8 N3 62.9(6) 2_767 . . . ?
C7 C4 C5 N1 -180.0(4) . . . . ?
C8 N3 C3 O1 -3.6(6) . . . . ?
C8 N3 C3 C1 176.1(4) . . . . ?
